data_2010026
loop_
_publ_author_name
'Kolinsky, C.'
'Puget, R.'
'de Brauer, C.'
'Jannin, M.'

_publ_section_title
;
 Structures of trimethyloxosulfonium salts. VIII. New refinement of the
 perchlorate (CH~3~)~3~SO^+^.ClO~4~^{-^}
;
_journal_issue 9
_journal_name_full 'Acta Crystallographica Section C'
_journal_page_first 1514
_journal_page_last 1516
_journal_paper_doi 10.1107/S0108270194000983
_journal_volume 50
_journal_year 1994
_chemical_formula_moiety 'C3 H9 O1 S1 +,Cl1 O4 -'
_chemical_formula_sum 'C3 H9 Cl O5 S'
_chemical_formula_weight 192.62
_symmetry_cell_setting tetragonal
_symmetry_space_group_name_Hall 'P -4 2ab'
_symmetry_space_group_name_H-M 'P -4 21 m'
_atom_type_scat_source IntTabIV
_cell_angle_alpha 90
_cell_angle_beta 90
_cell_angle_gamma 90
_cell_formula_units_Z 4
_cell_length_a 11.605(2)
_cell_length_b 11.605(2)
_cell_length_c 6.005(2)
_cell_measurement_reflns_used 25
_cell_measurement_temperature 293
_cell_measurement_theta_max 15
_cell_measurement_theta_min 5
_cell_volume 808.7(3)
_diffrn_measurement_device 'Enraf-Nonius CAD-4'
_diffrn_measurement_method \w-2\q
_diffrn_radiation_type MoK\a
_diffrn_radiation_wavelength 0.71073
_diffrn_reflns_av_R_equivalents 0.017
_diffrn_reflns_limit_h_max 13
_diffrn_reflns_limit_h_min -5
_diffrn_reflns_limit_k_max 13
_diffrn_reflns_limit_k_min -13
_diffrn_reflns_limit_l_max 8
_diffrn_reflns_limit_l_min -8
_diffrn_reflns_number 6473
_diffrn_reflns_theta_max 30
_diffrn_standards_decay_% '2.1 in 114 h'
_diffrn_standards_interval_time 120
_diffrn_standards_number 4
_exptl_absorpt_coefficient_mu 0.6865
_exptl_absorpt_correction_T_max 0.998
_exptl_absorpt_correction_T_min 0.979
_exptl_absorpt_correction_type 'empirical, \y scans'
_exptl_crystal_colour Colourless
_exptl_crystal_density_diffrn 1.582
_exptl_crystal_density_meas 1.55(5)
_exptl_crystal_density_method pycnometry
_exptl_crystal_description Prismatic
_exptl_crystal_size_max 0.24
_exptl_crystal_size_mid 0.23
_exptl_crystal_size_min 0.23
_refine_diff_density_max 0.575
_refine_diff_density_min -0.245
_refine_ls_extinction_coef 2.7496E-6
_refine_ls_extinction_method 'Stout & Jensen (1968)'
_refine_ls_goodness_of_fit_obs 0.333
_refine_ls_hydrogen_treatment refxyz
_refine_ls_number_parameters 112
_refine_ls_number_reflns 1062
_refine_ls_R_factor_obs 0.0249
_refine_ls_shift/esd_max <=0.005
_refine_ls_structure_factor_coef F
_refine_ls_weighting_details 'w = 1/\s(F)^2^'
_refine_ls_weighting_scheme calc
_refine_ls_wR_factor_obs 0.0246
_reflns_number_observed 1062
_reflns_number_total 1072
_reflns_observed_criterion I>3.0\s(I)
_cod_data_source_file du1067.cif
_cod_data_source_block du1067_structure_1_of_1
_cod_depositor_comments
;
The following automatic conversions were performed:

'_refine_ls_weighting_scheme' value 'w = 1/\s(F)^2^' was changed to
'calc'. New tag '_refine_ls_weighting_details' was created. The value
of the new tag was set to 'w = 1/\s(F)^2^'.

Automatic conversion script
Id: cif_fix_values 3143 2015-03-26 13:38:13Z robertas 
;
_cod_original_cell_volume 808.7(5)
_cod_original_formula_sum 'C3 H9 Cl1 O5 S1'
_cod_database_code 2010026

loop_
_atom_site_label
_atom_site_fract_x
_atom_site_fract_y
_atom_site_fract_z
S .27908(7) .221 .61369(9)
O .21240(10) .288 .4577(3)
C(1) .2467(2) .253 .8895(5)
C(2) .4266(2) .2439(2) .5827(3)
Cl(1) .0 .0 .0
Cl(2) .0 .5 .91360(10)
O(10) .09990(10) .0129(2) .1289(3)
O(20) .0534(3) .447 1.0922(9)
O(21) .0403(4) .460 .7120(10)
O(22) -.0188(3) .3794(2) .9165(6)
H(11) .282(2) .218 .963(4)
H(12) .1680(10) .2420(10) .902(3)
H(21) .443(2) .225(2) .450(3)
H(22) .435(2) .316(2) .599(4)
H(23) .466(2) .199(2) .669(4)

loop_
_geom_angle_atom_site_label_1
_geom_angle_atom_site_label_2
_geom_angle_atom_site_label_3
_geom_angle
_geom_angle_publ_flag
O(10) Cl(1) O(10) 113.0(2) yes
O(10) Cl(1) O(10) 107.70(10) yes
O(20) Cl(2) O(21) 112.1(2) yes
O(20) Cl(2) O(22) 111.3(2) yes
O(21) Cl(2) O(22) 107.1(2) yes
O S C(1) 112.82(9) yes
O S C(2) 112.13(9) yes
C(1) S C(2) 106.34(9) yes

loop_
_geom_bond_atom_site_label_1
_geom_bond_atom_site_label_2
_geom_bond_distance
_geom_bond_publ_flag
Cl(1) O(10) 1.402(2) yes
Cl(2) O(20) 1.385(5) yes
O(20) O(21) 2.292(8) yes
O(20) O(22) 2.314(4) yes
Cl(2) O(21) 1.379(5) yes
Cl(2) O(22) 1.417(3) yes
O(21) O(22) 2.249(4) yes
S O 1.439(2) yes
S C(1) 1.739(3) yes
S C(2) 1.742(2) yes
O C(1) 2.653(3) yes
O C(2) 2.646(2) yes
C(1) C(2) 2.786(3) yes
C(1) H(11) 0.74(2) no
C(1) H(12) 0.92(2) no
C(2) H(23) 0.87(3) no
